data_4064917
loop_
_publ_author_name
'Ma, Wen-An'
'Wang, Zhong-Xia'

_publ_section_title
;
 Zinc and Aluminum Complexes Supported by Quinoline-Based N,N,N-Chelate
 Ligands: Synthesis, Characterization, and Catalysis in the Ring-Opening
 Polymerization of \e-Caprolactone andrac-Lactide
;
_journal_issue 16
_journal_name_full Organometallics
_journal_page_first 4364
_journal_paper_doi 10.1021/om200423g
_journal_volume 30
_journal_year 2011
_chemical_formula_sum 'C44 H40 N3 P Zn'
_chemical_formula_weight 707.13
_chemical_name_systematic
;
 ?
;
_space_group_IT_number 2
_symmetry_cell_setting triclinic
_symmetry_space_group_name_Hall '-P 1'
_symmetry_space_group_name_H-M 'P -1'
_atom_sites_solution_hydrogens geom
_atom_sites_solution_primary direct
_atom_sites_solution_secondary difmap
_audit_creation_method SHELXL-97
_cell_angle_alpha 86.513(4)
_cell_angle_beta 68.431(4)
_cell_angle_gamma 85.898(3)
_cell_formula_units_Z 2
_cell_length_a 11.6230(4)
_cell_length_b 12.7857(6)
_cell_length_c 14.1984(6)
_cell_measurement_reflns_used 5973
_cell_measurement_temperature 150(2)
_cell_measurement_theta_max 29.2015
_cell_measurement_theta_min 2.8352
_cell_volume 1955.86(15)
_computing_cell_refinement 'CrysAlisPro (Oxford Diffraction Ltd.)'
_computing_data_collection 'CrysAlisPro (Oxford Diffraction Ltd.)'
_computing_data_reduction 'CrysAlisPro (Oxford Diffraction Ltd.)'
_computing_molecular_graphics 'Ortep-3 (L. J. Farrugia, 2001)'
_computing_publication_material SHELXL-97
_computing_structure_refinement 'SHELXL-97 (Sheldrick, 1997)'
_computing_structure_solution 'SHELXS-97 (Sheldrick, 1997)'
_diffrn_ambient_temperature 150(2)
_diffrn_detector_area_resol_mean 15.9149
_diffrn_measured_fraction_theta_full 0.999
_diffrn_measured_fraction_theta_max 0.999
_diffrn_measurement_device_type 'Gemini S Ultra, Oxford Diffraction'
_diffrn_measurement_method '\w scans'
_diffrn_radiation_monochromator graphite
_diffrn_radiation_source 'Enhance (Mo) X-ray Source'
_diffrn_radiation_type MoK\a
_diffrn_radiation_wavelength 0.71073
_diffrn_reflns_av_R_equivalents 0.0462
_diffrn_reflns_av_sigmaI/netI 0.0756
_diffrn_reflns_limit_h_max 14
_diffrn_reflns_limit_h_min -14
_diffrn_reflns_limit_k_max 15
_diffrn_reflns_limit_k_min -12
_diffrn_reflns_limit_l_max 17
_diffrn_reflns_limit_l_min -14
_diffrn_reflns_number 16681
_diffrn_reflns_theta_full 26.37
_diffrn_reflns_theta_max 26.37
_diffrn_reflns_theta_min 2.84
_exptl_absorpt_coefficient_mu 0.701
_exptl_absorpt_correction_T_max 0.8171
_exptl_absorpt_correction_T_min 0.7863
_exptl_absorpt_correction_type multi-scan
_exptl_absorpt_process_details
;
CrysAlisPro, Oxford Diffraction Ltd.,
Version 1.171.34.44 (release 25-10-2010 CrysAlis171 .NET)
(compiled Oct 25 2010,18:11:34)
Empirical absorption correction using spherical harmonics,
 implemented in SCALE3 ABSPACK scaling algorithm.
;
_exptl_crystal_density_diffrn 1.201
_exptl_crystal_density_method 'not measured'
_exptl_crystal_F_000 740
_exptl_crystal_size_max 0.36
_exptl_crystal_size_mid 0.34
_exptl_crystal_size_min 0.30
_platon_squeeze_details
;
;
_refine_diff_density_max 0.635
_refine_diff_density_min -0.419
_refine_diff_density_rms 0.076
_refine_ls_extinction_method none
_refine_ls_goodness_of_fit_ref 1.041
_refine_ls_hydrogen_treatment constr
_refine_ls_matrix_type full
_refine_ls_number_parameters 444
_refine_ls_number_reflns 7992
_refine_ls_number_restraints 1
_refine_ls_restrained_S_all 1.042
_refine_ls_R_factor_all 0.0813
_refine_ls_R_factor_gt 0.0578
_refine_ls_shift/su_max 0.000
_refine_ls_shift/su_mean 0.000
_refine_ls_structure_factor_coef Fsqd
_refine_ls_weighting_details 'calc w=1/[\s^2^(Fo^2^)+(0.0810P)^2^+0.0000P] where P=(Fo^2^+2Fc^2^)/3'
_refine_ls_weighting_scheme calc
_refine_ls_wR_factor_gt 0.1473
_refine_ls_wR_factor_ref 0.1592
_reflns_number_gt 5814
_reflns_number_total 7992
_reflns_threshold_expression >2sigma(I)
_cod_data_source_file om200423g_si_001.cif
_cod_data_source_block 5a
_cod_original_cell_volume 1955.86(14)
_cod_database_code 4064917

loop_
_symmetry_equiv_pos_as_xyz
'x, y, z'
'-x, -y, -z'

loop_
_atom_site_label
_atom_site_type_symbol
_atom_site_fract_x
_atom_site_fract_y
_atom_site_fract_z
_atom_site_U_iso_or_equiv
_atom_site_adp_type
_atom_site_occupancy
_atom_site_symmetry_multiplicity
_atom_site_calc_flag
_atom_site_refinement_flags
Zn1 Zn 1.21976(3) 0.11318(3) 0.16819(3) 0.03028(14) Uani 1 1 d .
P1 P 0.97308(8) 0.22619(7) 0.30756(6) 0.0277(2) Uani 1 1 d .
N2 N 1.0336(2) 0.1162(2) 0.2562(2) 0.0295(6) Uani 1 1 d .
N3 N 1.2197(2) 0.2625(2) 0.10944(19) 0.0303(6) Uani 1 1 d .
N1 N 1.1581(2) 0.0094(2) 0.0891(2) 0.0308(6) Uani 1 1 d .
C30 C 1.2797(3) 0.2821(3) 0.0051(2) 0.0295(7) Uani 1 1 d .
C10 C 0.9119(3) 0.2161(3) 0.4453(2) 0.0326(8) Uani 1 1 d .
C29 C 1.1355(4) 0.5343(3) 0.1643(3) 0.0366(8) Uani 1 1 d .
H29 H 1.0490 0.5250 0.1871 0.044 Uiso 1 1 calc R
C5 C 0.9821(3) -0.0931(3) 0.1075(3) 0.0335(8) Uani 1 1 d .
C1 C 0.9695(3) 0.0410(3) 0.2307(2) 0.0283(7) Uani 1 1 d .
C2 C 0.8490(3) 0.0144(3) 0.2834(3) 0.0374(8) Uani 1 1 d .
H2 H 0.8020 0.0485 0.3444 0.045 Uiso 1 1 calc R
C24 C 1.2178(3) 0.4475(3) 0.1526(2) 0.0298(7) Uani 1 1 d .
C11 C 0.8718(4) 0.3034(3) 0.5037(3) 0.0433(9) Uani 1 1 d .
H11 H 0.8718 0.3709 0.4718 0.052 Uiso 1 1 calc R
C6 C 1.0380(3) -0.0153(3) 0.1411(2) 0.0282(7) Uani 1 1 d .
C7 C 1.2239(3) -0.0410(3) 0.0051(3) 0.0369(8) Uani 1 1 d .
H7 H 1.3074 -0.0236 -0.0303 0.044 Uiso 1 1 calc R
C32 C 1.2966(4) 0.3709(3) -0.1546(3) 0.0500(11) Uani 1 1 d .
H32 H 1.2681 0.4251 -0.1906 0.060 Uiso 1 1 calc R
C23 C 1.1701(3) 0.3391(3) 0.1755(2) 0.0283(7) Uani 1 1 d .
C4 C 0.8579(3) -0.1160(3) 0.1638(3) 0.0396(9) Uani 1 1 d .
H4 H 0.8193 -0.1681 0.1426 0.047 Uiso 1 1 calc R
C16 C 0.8433(3) 0.2749(3) 0.2715(2) 0.0306(7) Uani 1 1 d .
C28 C 1.1788(4) 0.6344(3) 0.1429(3) 0.0479(10) Uani 1 1 d .
H28 H 1.1219 0.6931 0.1495 0.058 Uiso 1 1 calc R
C21 C 0.7202(3) 0.2625(3) 0.3342(3) 0.0421(9) Uani 1 1 d .
H21 H 0.7016 0.2281 0.3990 0.051 Uiso 1 1 calc R
C8 C 1.1758(3) -0.1180(3) -0.0332(3) 0.0415(9) Uani 1 1 d .
H8 H 1.2254 -0.1521 -0.0935 0.050 Uiso 1 1 calc R
C34 C 1.4366(4) 0.2255(3) -0.1532(3) 0.0447(9) Uani 1 1 d .
H34 H 1.5041 0.1786 -0.1881 0.054 Uiso 1 1 calc R
C18 C 0.7741(4) 0.3603(3) 0.1450(3) 0.0434(9) Uani 1 1 d .
H18 H 0.7925 0.3934 0.0797 0.052 Uiso 1 1 calc R
C31 C 1.2396(4) 0.3597(3) -0.0504(3) 0.0376(8) Uani 1 1 d .
H31 H 1.1714 0.4062 -0.0160 0.045 Uiso 1 1 calc R
C17 C 0.8692(3) 0.3247(3) 0.1765(3) 0.0341(8) Uani 1 1 d .
H17 H 0.9528 0.3341 0.1334 0.041 Uiso 1 1 calc R
C19 C 0.6523(4) 0.3483(3) 0.2075(3) 0.0508(11) Uani 1 1 d .
H19 H 0.5872 0.3733 0.1853 0.061 Uiso 1 1 calc R
C25 C 1.3435(3) 0.4633(3) 0.1212(3) 0.0388(9) Uani 1 1 d .
H25 H 1.4012 0.4047 0.1119 0.047 Uiso 1 1 calc R
C9 C 1.0562(4) -0.1436(3) 0.0176(3) 0.0409(9) Uani 1 1 d .
H9 H 1.0222 -0.1958 -0.0077 0.049 Uiso 1 1 calc R
C13 C 0.8293(4) 0.1945(4) 0.6549(3) 0.0487(10) Uani 1 1 d .
H13 H 0.7999 0.1872 0.7267 0.058 Uiso 1 1 calc R
C33 C 1.3957(4) 0.3029(3) -0.2068(3) 0.0493(10) Uani 1 1 d .
H33 H 1.4345 0.3099 -0.2784 0.059 Uiso 1 1 calc R
C12 C 0.8316(4) 0.2936(4) 0.6082(3) 0.0519(11) Uani 1 1 d .
H12 H 0.8058 0.3541 0.6479 0.062 Uiso 1 1 calc R
C22 C 1.0810(3) 0.3227(3) 0.2715(2) 0.0304(7) Uani 1 1 d .
H22 H 1.0787 0.3686 0.3223 0.036 Uiso 1 1 calc R
C3 C 0.7940(3) -0.0620(3) 0.2492(3) 0.0413(9) Uani 1 1 d .
H3 H 0.7099 -0.0764 0.2865 0.050 Uiso 1 1 calc R
C27 C 1.3026(4) 0.6496(3) 0.1126(3) 0.0489(10) Uani 1 1 d .
H27 H 1.3317 0.7186 0.0978 0.059 Uiso 1 1 calc R
C20 C 0.6250(4) 0.2999(4) 0.3026(3) 0.0524(11) Uani 1 1 d .
H20 H 0.5412 0.2923 0.3460 0.063 Uiso 1 1 calc R
C35 C 1.3800(3) 0.2150(3) -0.0483(2) 0.0355(8) Uani 1 1 d .
H35 H 1.4100 0.1616 -0.0124 0.043 Uiso 1 1 calc R
C26 C 1.3852(4) 0.5639(4) 0.1035(3) 0.0499(11) Uani 1 1 d .
H26 H 1.4710 0.5742 0.0849 0.060 Uiso 1 1 calc R
C15 C 0.9106(3) 0.1184(3) 0.4924(2) 0.0382(8) Uani 1 1 d .
H15 H 0.9382 0.0578 0.4529 0.046 Uiso 1 1 calc R
C14 C 0.8689(4) 0.1084(4) 0.5981(3) 0.0459(10) Uani 1 1 d .
H14 H 0.8684 0.0410 0.6302 0.055 Uiso 1 1 calc R
C36 C 1.3726(4) 0.0563(3) 0.1899(3) 0.0503(10) Uani 1 1 d .
H36B H 1.3475 0.0125 0.2534 0.060 Uiso 1 1 calc R
H36A H 1.4193 0.0096 0.1338 0.060 Uiso 1 1 calc R
C42 C 1.7185(5) -0.3737(6) 0.5843(5) 0.0813(17) Uani 1 1 d U
H42 H 1.6906 -0.3803 0.6561 0.098 Uiso 1 1 calc R
C41 C 1.6844(5) -0.4436(5) 0.5257(5) 0.0804(15) Uani 1 1 d U
C37 C 1.4583(4) 0.1348(4) 0.1963(3) 0.0586(12) Uani 1 1 d .
H37A H 1.4867 0.1775 0.1331 0.088 Uiso 1 1 calc R
H37C H 1.5299 0.0983 0.2069 0.088 Uiso 1 1 calc R
H37B H 1.4147 0.1803 0.2531 0.088 Uiso 1 1 calc R
C38 C 1.8398(6) -0.2781(6) 0.4262(6) 0.107(2) Uani 1 1 d .
H38 H 1.8884 -0.2200 0.3949 0.129 Uiso 1 1 calc R
C40 C 1.7287(5) -0.4345(5) 0.4236(4) 0.0779(16) Uani 1 1 d .
H40 H 1.7072 -0.4831 0.3855 0.093 Uiso 1 1 calc R
C39 C 1.8092(6) -0.3509(6) 0.3718(5) 0.0917(19) Uani 1 1 d .
H39 H 1.8413 -0.3458 0.2999 0.110 Uiso 1 1 calc R
C43 C 1.7927(6) -0.2978(7) 0.5314(6) 0.111(3) Uani 1 1 d .
H43 H 1.8162 -0.2515 0.5702 0.133 Uiso 1 1 calc R
C44 C 1.6041(6) -0.5211(5) 0.5815(6) 0.123(3) Uani 1 1 d .
H44A H 1.5181 -0.4936 0.5997 0.184 Uiso 1 1 calc R
H44C H 1.6206 -0.5409 0.6433 0.184 Uiso 1 1 calc R
H44B H 1.6176 -0.5829 0.5404 0.184 Uiso 1 1 calc R

loop_
_atom_site_aniso_label
_atom_site_aniso_U_11
_atom_site_aniso_U_22
_atom_site_aniso_U_33
_atom_site_aniso_U_23
_atom_site_aniso_U_13
_atom_site_aniso_U_12
Zn1 0.0276(2) 0.0293(2) 0.0313(2) 0.00402(16) -0.00784(17) -0.00449(16)
P1 0.0280(4) 0.0295(5) 0.0224(4) 0.0014(3) -0.0053(3) -0.0046(4)
N2 0.0312(15) 0.0284(17) 0.0285(14) 0.0007(12) -0.0099(12) -0.0059(12)
N3 0.0329(15) 0.0272(16) 0.0271(14) 0.0042(12) -0.0068(12) -0.0046(12)
N1 0.0275(14) 0.0285(17) 0.0318(15) -0.0008(12) -0.0057(12) -0.0004(12)
C30 0.0328(18) 0.0272(19) 0.0254(16) 0.0016(14) -0.0054(14) -0.0116(14)
C10 0.0340(18) 0.035(2) 0.0263(16) 0.0012(15) -0.0072(14) -0.0045(15)
C29 0.045(2) 0.028(2) 0.0382(19) -0.0017(16) -0.0157(17) -0.0051(16)
C5 0.0378(19) 0.027(2) 0.0332(18) 0.0036(15) -0.0095(15) -0.0070(15)
C1 0.0300(17) 0.0250(19) 0.0276(16) 0.0034(13) -0.0077(14) -0.0061(13)
C2 0.0354(19) 0.041(2) 0.0289(17) -0.0009(16) -0.0021(15) -0.0104(16)
C24 0.0372(19) 0.030(2) 0.0212(15) 0.0003(13) -0.0079(14) -0.0102(15)
C11 0.050(2) 0.045(3) 0.0309(19) -0.0006(17) -0.0108(17) 0.0040(18)
C6 0.0308(17) 0.0222(18) 0.0289(16) 0.0032(13) -0.0083(14) -0.0026(13)
C7 0.0335(19) 0.031(2) 0.0384(19) -0.0018(16) -0.0030(16) -0.0027(15)
C32 0.088(3) 0.032(2) 0.033(2) 0.0033(17) -0.023(2) -0.019(2)
C23 0.0302(17) 0.0273(19) 0.0281(16) 0.0023(14) -0.0113(14) -0.0057(14)
C4 0.042(2) 0.032(2) 0.046(2) 0.0034(17) -0.0151(18) -0.0162(16)
C16 0.0324(18) 0.0256(19) 0.0334(18) -0.0031(14) -0.0106(15) -0.0050(14)
C28 0.075(3) 0.029(2) 0.041(2) -0.0032(17) -0.023(2) -0.002(2)
C21 0.035(2) 0.049(3) 0.041(2) 0.0068(18) -0.0124(17) -0.0056(17)
C8 0.047(2) 0.032(2) 0.0358(19) -0.0083(16) -0.0030(17) -0.0019(17)
C34 0.049(2) 0.040(2) 0.036(2) -0.0068(17) -0.0025(17) -0.0107(18)
C18 0.061(3) 0.032(2) 0.044(2) -0.0022(17) -0.028(2) -0.0018(18)
C31 0.053(2) 0.028(2) 0.0330(18) -0.0038(15) -0.0155(17) -0.0070(16)
C17 0.040(2) 0.030(2) 0.0343(18) -0.0036(15) -0.0153(16) -0.0039(15)
C19 0.051(3) 0.043(3) 0.073(3) -0.009(2) -0.040(2) 0.007(2)
C25 0.039(2) 0.038(2) 0.0342(19) -0.0068(16) -0.0061(16) -0.0064(16)
C9 0.054(2) 0.028(2) 0.041(2) -0.0031(16) -0.0157(18) -0.0060(17)
C13 0.051(2) 0.062(3) 0.0264(18) 0.0036(19) -0.0075(17) 0.000(2)
C33 0.071(3) 0.042(3) 0.0255(18) 0.0037(17) -0.0035(18) -0.021(2)
C12 0.059(3) 0.056(3) 0.034(2) -0.013(2) -0.0098(19) 0.007(2)
C22 0.0327(18) 0.031(2) 0.0279(16) -0.0034(14) -0.0101(14) -0.0080(14)
C3 0.036(2) 0.043(2) 0.039(2) 0.0067(18) -0.0059(16) -0.0167(17)
C27 0.067(3) 0.038(2) 0.035(2) -0.0021(17) -0.0058(19) -0.027(2)
C20 0.033(2) 0.057(3) 0.069(3) -0.002(2) -0.019(2) -0.0026(19)
C35 0.0359(19) 0.037(2) 0.0276(17) 0.0003(15) -0.0035(15) -0.0094(16)
C26 0.050(2) 0.053(3) 0.037(2) -0.0071(19) -0.0001(18) -0.026(2)
C15 0.042(2) 0.039(2) 0.0272(17) 0.0042(16) -0.0054(15) -0.0070(16)
C14 0.048(2) 0.052(3) 0.0301(19) 0.0085(18) -0.0065(17) -0.0070(19)
C36 0.045(2) 0.045(3) 0.064(3) 0.010(2) -0.025(2) -0.0032(19)
C42 0.047(3) 0.123(5) 0.077(4) -0.008(3) -0.030(3) 0.016(3)
C41 0.066(3) 0.085(4) 0.088(4) -0.002(3) -0.030(3) 0.020(3)
C37 0.039(2) 0.078(4) 0.062(3) 0.000(2) -0.022(2) -0.007(2)
C38 0.073(4) 0.123(7) 0.140(7) 0.022(5) -0.060(5) -0.007(4)
C40 0.082(4) 0.095(5) 0.045(3) 0.000(3) -0.015(3) 0.020(3)
C39 0.104(5) 0.100(5) 0.087(4) -0.017(4) -0.055(4) 0.015(4)
C43 0.067(4) 0.182(9) 0.089(5) -0.009(5) -0.040(4) 0.024(5)
C44 0.064(4) 0.085(5) 0.172(7) 0.043(5) 0.000(4) 0.014(3)

loop_
_atom_type_symbol
_atom_type_description
_atom_type_scat_dispersion_real
_atom_type_scat_dispersion_imag
_atom_type_scat_source
C C 0.0033 0.0016 'International Tables Vol C Tables 4.2.6.8 and 6.1.1.4'
H H 0.0000 0.0000 'International Tables Vol C Tables 4.2.6.8 and 6.1.1.4'
N N 0.0061 0.0033 'International Tables Vol C Tables 4.2.6.8 and 6.1.1.4'
Zn Zn 0.2839 1.4301 'International Tables Vol C Tables 4.2.6.8 and 6.1.1.4'
P P 0.1023 0.0942 'International Tables Vol C Tables 4.2.6.8 and 6.1.1.4'

loop_
_geom_angle_atom_site_label_1
_geom_angle_atom_site_label_2
_geom_angle_atom_site_label_3
_geom_angle
C36 Zn1 N3 117.54(14)
C36 Zn1 N2 134.00(15)
N3 Zn1 N2 96.23(11)
C36 Zn1 N1 112.03(15)
N3 Zn1 N1 110.99(10)
N2 Zn1 N1 79.93(11)
N2 P1 C22 111.33(15)
N2 P1 C10 112.96(16)
C22 P1 C10 107.31(16)
N2 P1 C16 111.78(15)
C22 P1 C16 107.37(16)
C10 P1 C16 105.73(15)
C1 N2 P1 125.1(2)
C1 N2 Zn1 113.3(2)
P1 N2 Zn1 116.27(15)
C23 N3 C30 123.1(3)
C23 N3 Zn1 117.1(2)
C30 N3 Zn1 119.6(2)
C7 N1 C6 119.0(3)
C7 N1 Zn1 128.4(2)
C6 N1 Zn1 112.1(2)
C31 C30 C35 117.5(3)
C31 C30 N3 123.7(3)
C35 C30 N3 118.6(3)
C15 C10 C11 119.2(3)
C15 C10 P1 118.7(3)
C11 C10 P1 122.1(3)
C28 C29 C24 120.3(4)
C28 C29 H29 119.8
C24 C29 H29 119.8
C4 C5 C9 123.6(3)
C4 C5 C6 119.5(3)
C9 C5 C6 116.9(3)
C2 C1 N2 127.0(3)
C2 C1 C6 117.1(3)
N2 C1 C6 115.9(3)
C1 C2 C3 121.7(3)
C1 C2 H2 119.2
C3 C2 H2 119.2
C25 C24 C29 118.8(3)
C25 C24 C23 121.2(3)
C29 C24 C23 120.0(3)
C10 C11 C12 120.7(4)
C10 C11 H11 119.7
C12 C11 H11 119.7
N1 C6 C5 121.6(3)
N1 C6 C1 117.6(3)
C5 C6 C1 120.9(3)
N1 C7 C8 123.0(3)
N1 C7 H7 118.5
C8 C7 H7 118.5
C31 C32 C33 120.3(4)
C31 C32 H32 119.8
C33 C32 H32 119.8
N3 C23 C22 123.5(3)
N3 C23 C24 120.8(3)
C22 C23 C24 115.5(3)
C3 C4 C5 119.0(3)
C3 C4 H4 120.5
C5 C4 H4 120.5
C17 C16 C21 119.2(3)
C17 C16 P1 118.1(3)
C21 C16 P1 122.6(3)
C27 C28 C29 120.7(4)
C27 C28 H28 119.6
C29 C28 H28 119.6
C20 C21 C16 120.3(3)
C20 C21 H21 119.8
C16 C21 H21 119.8
C9 C8 C7 118.7(3)
C9 C8 H8 120.6
C7 C8 H8 120.6
C33 C34 C35 120.6(4)
C33 C34 H34 119.7
C35 C34 H34 119.7
C17 C18 C19 120.4(4)
C17 C18 H18 119.8
C19 C18 H18 119.8
C32 C31 C30 121.5(4)
C32 C31 H31 119.3
C30 C31 H31 119.3
C18 C17 C16 120.2(3)
C18 C17 H17 119.9
C16 C17 H17 119.9
C18 C19 C20 120.1(4)
C18 C19 H19 120.0
C20 C19 H19 120.0
C26 C25 C24 120.3(4)
C26 C25 H25 119.9
C24 C25 H25 119.9
C8 C9 C5 120.8(3)
C8 C9 H9 119.6
C5 C9 H9 119.6
C14 C13 C12 120.1(4)
C14 C13 H13 119.9
C12 C13 H13 119.9
C34 C33 C32 119.0(3)
C34 C33 H33 120.5
C32 C33 H33 120.5
C11 C12 C13 119.6(4)
C11 C12 H12 120.2
C13 C12 H12 120.2
C23 C22 P1 126.4(3)
C23 C22 H22 116.8
P1 C22 H22 116.8
C4 C3 C2 121.9(3)
C4 C3 H3 119.1
C2 C3 H3 119.1
C28 C27 C26 119.5(4)
C28 C27 H27 120.3
C26 C27 H27 120.3
C19 C20 C21 119.8(4)
C19 C20 H20 120.1
C21 C20 H20 120.1
C34 C35 C30 121.0(3)
C34 C35 H35 119.5
C30 C35 H35 119.5
C25 C26 C27 120.4(4)
C25 C26 H26 119.8
C27 C26 H26 119.8
C10 C15 C14 120.1(4)
C10 C15 H15 119.9
C14 C15 H15 119.9
C13 C14 C15 120.3(4)
C13 C14 H14 119.9
C15 C14 H14 119.9
C37 C36 Zn1 116.5(3)
C37 C36 H36B 108.2
Zn1 C36 H36B 108.2
C37 C36 H36A 108.2
Zn1 C36 H36A 108.2
H36B C36 H36A 107.3
C43 C42 C41 115.7(6)
C43 C42 H42 122.2
C41 C42 H42 122.2
C40 C41 C44 123.5(7)
C40 C41 C42 121.0(7)
C44 C41 C42 115.5(6)
C36 C37 H37A 109.5
C36 C37 H37C 109.5
H37A C37 H37C 109.5
C36 C37 H37B 109.5
H37A C37 H37B 109.5
H37C C37 H37B 109.5
C39 C38 C43 114.0(7)
C39 C38 H38 123.0
C43 C38 H38 123.0
C41 C40 C39 120.1(6)
C41 C40 H40 120.0
C39 C40 H40 120.0
C38 C39 C40 120.8(6)
C38 C39 H39 119.6
C40 C39 H39 119.6
C42 C43 C38 128.4(8)
C42 C43 H43 115.8
C38 C43 H43 115.8
C41 C44 H44A 109.5
C41 C44 H44C 109.5
H44A C44 H44C 109.5
C41 C44 H44B 109.5
H44A C44 H44B 109.5
H44C C44 H44B 109.5

loop_
_geom_bond_atom_site_label_1
_geom_bond_atom_site_label_2
_geom_bond_distance
Zn1 C36 1.993(4)
Zn1 N3 2.037(3)
Zn1 N2 2.062(3)
Zn1 N1 2.108(3)
P1 N2 1.615(3)
P1 C22 1.740(3)
P1 C10 1.818(3)
P1 C16 1.823(3)
N2 C1 1.398(4)
N3 C23 1.343(4)
N3 C30 1.401(4)
N1 C7 1.332(4)
N1 C6 1.367(4)
C30 C31 1.391(5)
C30 C35 1.398(5)
C10 C15 1.379(5)
C10 C11 1.380(5)
C29 C28 1.384(5)
C29 C24 1.389(5)
C29 H29 0.9500
C5 C4 1.412(5)
C5 C9 1.413(5)
C5 C6 1.420(5)
C1 C2 1.380(4)
C1 C6 1.434(4)
C2 C3 1.404(5)
C2 H2 0.9500
C24 C25 1.388(5)
C24 C23 1.503(5)
C11 C12 1.383(5)
C11 H11 0.9500
C7 C8 1.396(5)
C7 H7 0.9500
C32 C31 1.384(5)
C32 C33 1.392(6)
C32 H32 0.9500
C23 C22 1.390(4)
C4 C3 1.366(5)
C4 H4 0.9500
C16 C17 1.392(5)
C16 C21 1.394(5)
C28 C27 1.366(6)
C28 H28 0.9500
C21 C20 1.385(5)
C21 H21 0.9500
C8 C9 1.363(5)
C8 H8 0.9500
C34 C33 1.376(6)
C34 C35 1.392(5)
C34 H34 0.9500
C18 C17 1.378(5)
C18 C19 1.381(6)
C18 H18 0.9500
C31 H31 0.9500
C17 H17 0.9500
C19 C20 1.384(6)
C19 H19 0.9500
C25 C26 1.383(5)
C25 H25 0.9500
C9 H9 0.9500
C13 C14 1.356(6)
C13 C12 1.390(6)
C13 H13 0.9500
C33 H33 0.9500
C12 H12 0.9500
C22 H22 0.9500
C3 H3 0.9500
C27 C26 1.384(6)
C27 H27 0.9500
C20 H20 0.9500
C35 H35 0.9500
C26 H26 0.9500
C15 C14 1.398(5)
C15 H15 0.9500
C14 H14 0.9500
C36 C37 1.493(6)
C36 H36B 0.9900
C36 H36A 0.9900
C42 C43 1.343(9)
C42 C41 1.424(8)
C42 H42 0.9500
C41 C40 1.350(7)
C41 C44 1.406(8)
C37 H37A 0.9800
C37 H37C 0.9800
C37 H37B 0.9800
C38 C39 1.387(9)
C38 C43 1.402(9)
C38 H38 0.9500
C40 C39 1.449(8)
C40 H40 0.9500
C39 H39 0.9500
C43 H43 0.9500
C44 H44A 0.9800
C44 H44C 0.9800
C44 H44B 0.9800

loop_
_geom_torsion_atom_site_label_1
_geom_torsion_atom_site_label_2
_geom_torsion_atom_site_label_3
_geom_torsion_atom_site_label_4
_geom_torsion
C22 P1 N2 C1 -149.8(3)
C10 P1 N2 C1 89.4(3)
C16 P1 N2 C1 -29.7(3)
C22 P1 N2 Zn1 2.6(2)
C10 P1 N2 Zn1 -118.17(17)
C16 P1 N2 Zn1 122.73(16)
C36 Zn1 N2 C1 -101.8(3)
N3 Zn1 N2 C1 119.5(2)
N1 Zn1 N2 C1 9.2(2)
C36 Zn1 N2 P1 102.6(2)
N3 Zn1 N2 P1 -36.18(16)
N1 Zn1 N2 P1 -146.45(17)
C36 Zn1 N3 C23 -95.6(3)
N2 Zn1 N3 C23 52.0(2)
N1 Zn1 N3 C23 133.6(2)
C36 Zn1 N3 C30 78.9(3)
N2 Zn1 N3 C30 -133.5(2)
N1 Zn1 N3 C30 -51.9(3)
C36 Zn1 N1 C7 -47.4(3)
N3 Zn1 N1 C7 86.2(3)
N2 Zn1 N1 C7 179.0(3)
C36 Zn1 N1 C6 124.3(2)
N3 Zn1 N1 C6 -102.1(2)
N2 Zn1 N1 C6 -9.2(2)
C23 N3 C30 C31 -39.0(5)
Zn1 N3 C30 C31 146.8(3)
C23 N3 C30 C35 146.1(3)
Zn1 N3 C30 C35 -28.0(4)
N2 P1 C10 C15 -6.2(3)
C22 P1 C10 C15 -129.3(3)
C16 P1 C10 C15 116.4(3)
N2 P1 C10 C11 171.0(3)
C22 P1 C10 C11 47.9(3)
C16 P1 C10 C11 -66.5(3)
P1 N2 C1 C2 -36.0(5)
Zn1 N2 C1 C2 170.9(3)
P1 N2 C1 C6 145.2(2)
Zn1 N2 C1 C6 -7.9(3)
N2 C1 C2 C3 179.1(3)
C6 C1 C2 C3 -2.2(5)
C28 C29 C24 C25 1.3(5)
C28 C29 C24 C23 -179.7(3)
C15 C10 C11 C12 0.5(6)
P1 C10 C11 C12 -176.7(3)
C7 N1 C6 C5 -0.1(5)
Zn1 N1 C6 C5 -172.7(2)
C7 N1 C6 C1 -179.5(3)
Zn1 N1 C6 C1 7.9(3)
C4 C5 C6 N1 179.9(3)
C9 C5 C6 N1 -0.2(5)
C4 C5 C6 C1 -0.7(5)
C9 C5 C6 C1 179.1(3)
C2 C1 C6 N1 -179.1(3)
N2 C1 C6 N1 -0.2(4)
C2 C1 C6 C5 1.6(5)
N2 C1 C6 C5 -179.6(3)
C6 N1 C7 C8 0.4(5)
Zn1 N1 C7 C8 171.6(3)
C30 N3 C23 C22 160.4(3)
Zn1 N3 C23 C22 -25.3(4)
C30 N3 C23 C24 -25.5(5)
Zn1 N3 C23 C24 148.8(2)
C25 C24 C23 N3 -50.0(4)
C29 C24 C23 N3 131.1(3)
C25 C24 C23 C22 124.6(3)
C29 C24 C23 C22 -54.3(4)
C9 C5 C4 C3 -179.4(3)
C6 C5 C4 C3 0.5(5)
N2 P1 C16 C17 -78.9(3)
C22 P1 C16 C17 43.5(3)
C10 P1 C16 C17 157.8(3)
N2 P1 C16 C21 99.8(3)
C22 P1 C16 C21 -137.8(3)
C10 P1 C16 C21 -23.5(4)
C24 C29 C28 C27 -1.7(6)
C17 C16 C21 C20 -0.5(6)
P1 C16 C21 C20 -179.2(3)
N1 C7 C8 C9 -0.3(6)
C33 C32 C31 C30 0.8(6)
C35 C30 C31 C32 -0.2(5)
N3 C30 C31 C32 -175.1(3)
C19 C18 C17 C16 0.8(6)
C21 C16 C17 C18 -0.5(5)
P1 C16 C17 C18 178.3(3)
C17 C18 C19 C20 -0.2(6)
C29 C24 C25 C26 0.9(5)
C23 C24 C25 C26 -178.1(3)
C7 C8 C9 C5 -0.1(6)
C4 C5 C9 C8 -179.8(4)
C6 C5 C9 C8 0.3(5)
C35 C34 C33 C32 -0.1(6)
C31 C32 C33 C34 -0.6(6)
C10 C11 C12 C13 -1.3(6)
C14 C13 C12 C11 1.5(6)
N3 C23 C22 P1 -28.1(5)
C24 C23 C22 P1 157.5(3)
N2 P1 C22 C23 39.7(3)
C10 P1 C22 C23 163.8(3)
C16 P1 C22 C23 -82.9(3)
C5 C4 C3 C2 -1.1(6)
C1 C2 C3 C4 2.0(6)
C29 C28 C27 C26 -0.2(6)
C18 C19 C20 C21 -0.8(6)
C16 C21 C20 C19 1.1(6)
C33 C34 C35 C30 0.6(6)
C31 C30 C35 C34 -0.5(5)
N3 C30 C35 C34 174.7(3)
C24 C25 C26 C27 -2.8(6)
C28 C27 C26 C25 2.4(6)
C11 C10 C15 C14 0.1(5)
P1 C10 C15 C14 177.4(3)
C12 C13 C14 C15 -0.9(6)
C10 C15 C14 C13 0.1(6)
N3 Zn1 C36 C37 20.5(4)
N2 Zn1 C36 C37 -111.9(3)
N1 Zn1 C36 C37 150.8(3)
C43 C42 C41 C40 2.2(8)
C43 C42 C41 C44 -178.3(5)
C44 C41 C40 C39 178.7(5)
C42 C41 C40 C39 -1.9(8)
C43 C38 C39 C40 3.7(9)
C41 C40 C39 C38 -1.2(9)
C41 C42 C43 C38 0.6(10)
C39 C38 C43 C42 -3.5(10)

loop_
_platon_squeeze_void_nr
_platon_squeeze_void_average_x
_platon_squeeze_void_average_y
_platon_squeeze_void_average_z
_platon_squeeze_void_volume
_platon_squeeze_void_count_electrons
_platon_squeeze_void_content
1 0.000 0.500 0.500 22 1 ' '
2 0.500 0.000 0.500 179 31 ' '
